data_7202921
loop_
_publ_author_name
'Li, Zhi-Gang'
'Wang, Guan-Hua'
'Jia, Heng-Qing'
'Hu, Ning-Hai'
'Xu, Jing-Wei'

_publ_section_title
;
 Supramolecular isomerism in zinc hydroxide coordination polymers with
 pyridine-2,4-dicarboxylic acid: Two polymorphs with centrosymmetric
 two-dimensional and acentric three-dimensional coordination networks
;
_journal_issue 10
_journal_name_full CrystEngComm
_journal_page_first 882
_journal_paper_doi 10.1039/b705735k
_journal_volume 9
_journal_year 2007
_chemical_formula_moiety 'C7 H5 N O6 Zn2'
_chemical_formula_sum 'C7 H5 N O6 Zn2'
_chemical_formula_weight 329.86
_chemical_name_systematic
;
?
;
_space_group_IT_number 14
_symmetry_cell_setting monoclinic
_symmetry_space_group_name_Hall '-P 2ybc'
_symmetry_space_group_name_H-M 'P 1 21/c 1'
_atom_sites_solution_hydrogens geom
_atom_sites_solution_primary direct
_atom_sites_solution_secondary difmap
_audit_creation_method SHELXL-97
_cell_angle_alpha 90.00
_cell_angle_beta 100.704(2)
_cell_angle_gamma 90.00
_cell_formula_units_Z 4
_cell_length_a 9.3365(11)
_cell_length_b 6.7815(8)
_cell_length_c 13.9607(16)
_cell_measurement_reflns_used 1672
_cell_measurement_temperature 153(1)
_cell_measurement_theta_max 26.03
_cell_measurement_theta_min 2.22
_cell_volume 868.55(18)
_computing_cell_refinement 'SAINT (Bruker, 2001)'
_computing_data_collection 'SMART (Bruker, 2001)'
_computing_data_reduction SAINT
_computing_molecular_graphics SHELXTL
_computing_publication_material SHELXTL
_computing_structure_refinement SHELXTL
_computing_structure_solution 'SHELXTL (Bruker, 1997)'
_diffrn_ambient_temperature 153(1)
_diffrn_measured_fraction_theta_full 0.991
_diffrn_measured_fraction_theta_max 0.991
_diffrn_measurement_device_type 'Bruker Smart APEX CCD area detector'
_diffrn_measurement_method '\f and \w scans'
_diffrn_radiation_monochromator graphite
_diffrn_radiation_source 'fine-focus sealed tube'
_diffrn_radiation_type MoK\a
_diffrn_radiation_wavelength 0.71073
_diffrn_reflns_av_R_equivalents 0.0225
_diffrn_reflns_av_sigmaI/netI 0.0262
_diffrn_reflns_limit_h_max 9
_diffrn_reflns_limit_h_min -11
_diffrn_reflns_limit_k_max 8
_diffrn_reflns_limit_k_min -8
_diffrn_reflns_limit_l_max 17
_diffrn_reflns_limit_l_min -15
_diffrn_reflns_number 4671
_diffrn_reflns_theta_full 26.03
_diffrn_reflns_theta_max 26.03
_diffrn_reflns_theta_min 2.97
_exptl_absorpt_coefficient_mu 5.535
_exptl_absorpt_correction_T_max 0.798
_exptl_absorpt_correction_T_min 0.307
_exptl_absorpt_correction_type multi-scan
_exptl_absorpt_process_details 'SADABS (Sheldrick, 1996)'
_exptl_crystal_colour colorless
_exptl_crystal_density_diffrn 2.523
_exptl_crystal_density_method 'not measured'
_exptl_crystal_description plate
_exptl_crystal_F_000 648
_exptl_crystal_size_max 0.25
_exptl_crystal_size_mid 0.19
_exptl_crystal_size_min 0.04
_refine_diff_density_max 0.437
_refine_diff_density_min -0.429
_refine_diff_density_rms 0.096
_refine_ls_extinction_method none
_refine_ls_goodness_of_fit_ref 1.008
_refine_ls_hydrogen_treatment constr
_refine_ls_matrix_type full
_refine_ls_number_parameters 145
_refine_ls_number_reflns 1711
_refine_ls_number_restraints 0
_refine_ls_restrained_S_all 1.008
_refine_ls_R_factor_all 0.0323
_refine_ls_R_factor_gt 0.0256
_refine_ls_shift/su_max 0.001
_refine_ls_shift/su_mean 0.000
_refine_ls_structure_factor_coef Fsqd
_refine_ls_weighting_details 'calc w=1/[\s^2^(Fo^2^)+(0.0368P)^2^+0.4260P] where P=(Fo^2^+2Fc^2^)/3'
_refine_ls_weighting_scheme calc
_refine_ls_wR_factor_gt 0.0639
_refine_ls_wR_factor_ref 0.0675
_reflns_number_gt 1443
_reflns_number_total 1711
_reflns_threshold_expression >2\s(I)
_cod_data_source_file b705735k.txt
_cod_data_source_block l084
_cod_depositor_comments
;
The following automatic conversions were performed:
'_symmetry_cell_setting' value 'Monoclinic' changed to 'monoclinic'
according to '/home/saulius/struct/CIF-dictionaries/cif_core.dic'
dictionary named 'cif_core.dic' version 2.4.1 from 2010-06-29.

Automatic conversion script
Id: cif_fix_enum 1527 2010-12-29 10:47:43Z saulius 
;
_cod_original_sg_symbol_H-M 'P 21/c'
_cod_database_code 7202921

loop_
_symmetry_equiv_pos_as_xyz
'x, y, z'
'-x, y+1/2, -z+1/2'
'-x, -y, -z'
'x, -y-1/2, z-1/2'

loop_
_atom_site_label
_atom_site_type_symbol
_atom_site_fract_x
_atom_site_fract_y
_atom_site_fract_z
_atom_site_U_iso_or_equiv
_atom_site_adp_type
_atom_site_occupancy
_atom_site_symmetry_multiplicity
_atom_site_calc_flag
_atom_site_refinement_flags
_atom_site_disorder_assembly
_atom_site_disorder_group
Zn1 Zn 0.39914(4) 0.70215(5) 0.87100(2) 0.01057(12) Uani 1 1 d . . .
Zn2 Zn 0.41341(4) 1.19769(5) 0.87934(2) 0.00985(12) Uani 1 1 d . . .
N1 N 0.1707(3) 0.6866(3) 0.88781(18) 0.0127(5) Uani 1 1 d . . .
O1 O 0.4075(2) 0.7670(3) 1.01744(15) 0.0140(5) Uani 1 1 d . . .
O2 O 0.2778(2) 0.8488(3) 1.13097(15) 0.0175(5) Uani 1 1 d . . .
O3 O -0.2583(2) 0.8019(3) 1.04181(15) 0.0154(5) Uani 1 1 d . . .
O4 O -0.3660(2) 0.6818(3) 0.89630(16) 0.0183(5) Uani 1 1 d . . .
O5 O 0.3818(2) 0.9571(3) 0.80851(15) 0.0120(5) Uani 1 1 d . . .
H5A H 0.4450 0.9605 0.7714 0.014 Uiso 1 1 d . . .
O6 O 0.3996(2) 0.4440(3) 0.80928(14) 0.0112(5) Uani 1 1 d . . .
H6A H 0.3210 0.4510 0.7580 0.013 Uiso 1 1 d . . .
C1 C 0.2860(3) 0.7929(4) 1.0489(2) 0.0116(6) Uani 1 1 d . . .
C2 C 0.1502(3) 0.7460(4) 0.9760(2) 0.0118(6) Uani 1 1 d . . .
C3 C 0.0137(3) 0.7634(4) 1.0004(2) 0.0121(6) Uani 1 1 d . . .
H3 H 0.0040 0.8064 1.0621 0.015 Uiso 1 1 calc R . .
C4 C -0.1089(3) 0.7156(4) 0.9312(2) 0.0118(6) Uani 1 1 d . . .
C5 C -0.0884(3) 0.6473(4) 0.8407(2) 0.0149(7) Uani 1 1 d . . .
H5 H -0.1675 0.6087 0.7937 0.018 Uiso 1 1 calc R . .
C6 C 0.0526(3) 0.6376(5) 0.8219(2) 0.0155(7) Uani 1 1 d . . .
H6 H 0.0655 0.5953 0.7607 0.019 Uiso 1 1 calc R . .
C7 C -0.2586(3) 0.7338(4) 0.9576(2) 0.0125(6) Uani 1 1 d . . .

loop_
_atom_site_aniso_label
_atom_site_aniso_U_11
_atom_site_aniso_U_22
_atom_site_aniso_U_33
_atom_site_aniso_U_23
_atom_site_aniso_U_13
_atom_site_aniso_U_12
Zn1 0.0103(2) 0.0093(2) 0.0126(2) -0.00049(13) 0.00357(15) 0.00026(13)
Zn2 0.0088(2) 0.0096(2) 0.0115(2) -0.00033(13) 0.00264(14) -0.00026(13)
N1 0.0123(13) 0.0120(13) 0.0132(13) -0.0012(10) 0.0011(11) -0.0003(10)
O1 0.0103(11) 0.0185(12) 0.0131(11) -0.0003(9) 0.0021(9) -0.0017(9)
O2 0.0160(12) 0.0239(13) 0.0126(11) -0.0014(9) 0.0023(9) -0.0024(10)
O3 0.0108(11) 0.0227(13) 0.0141(11) -0.0025(9) 0.0058(9) -0.0009(9)
O4 0.0109(11) 0.0216(12) 0.0220(12) -0.0081(10) 0.0019(10) -0.0018(9)
O5 0.0138(11) 0.0107(11) 0.0131(11) -0.0012(8) 0.0071(9) -0.0020(8)
O6 0.0125(11) 0.0098(11) 0.0101(10) -0.0004(8) -0.0009(9) 0.0003(8)
C1 0.0103(15) 0.0106(15) 0.0140(15) 0.0042(11) 0.0028(12) -0.0002(12)
C2 0.0129(16) 0.0086(14) 0.0144(15) -0.0001(12) 0.0039(12) -0.0003(12)
C3 0.0134(16) 0.0111(15) 0.0117(15) 0.0007(13) 0.0023(13) -0.0006(13)
C4 0.0110(16) 0.0080(15) 0.0161(15) 0.0031(11) 0.0017(13) 0.0001(11)
C5 0.0119(16) 0.0163(17) 0.0150(16) -0.0031(13) -0.0012(13) -0.0018(13)
C6 0.0168(16) 0.0174(17) 0.0127(15) -0.0046(12) 0.0038(13) -0.0004(13)
C7 0.0135(16) 0.0060(14) 0.0184(16) 0.0033(12) 0.0037(13) 0.0012(12)

loop_
_atom_type_symbol
_atom_type_description
_atom_type_scat_dispersion_real
_atom_type_scat_dispersion_imag
_atom_type_scat_source
C C 0.0033 0.0016 'International Tables Vol C Tables 4.2.6.8 and 6.1.1.4'
H H 0.0000 0.0000 'International Tables Vol C Tables 4.2.6.8 and 6.1.1.4'
N N 0.0061 0.0033 'International Tables Vol C Tables 4.2.6.8 and 6.1.1.4'
O O 0.0106 0.0060 'International Tables Vol C Tables 4.2.6.8 and 6.1.1.4'
Zn Zn 0.2839 1.4301 'International Tables Vol C Tables 4.2.6.8 and 6.1.1.4'

loop_
_geom_angle_atom_site_label_1
_geom_angle_atom_site_label_2
_geom_angle_atom_site_label_3
_geom_angle
_geom_angle_site_symmetry_1
_geom_angle_site_symmetry_3
_geom_angle_publ_flag
O5 Zn1 O6 127.67(9) . . ?
O5 Zn1 O1 103.87(8) . . ?
O6 Zn1 O1 128.41(9) . . ?
O5 Zn1 O4 97.38(9) . 1_655 ?
O6 Zn1 O4 85.96(8) . 1_655 ?
O1 Zn1 O4 90.07(8) . 1_655 ?
O5 Zn1 N1 95.16(9) . . ?
O6 Zn1 N1 94.95(9) . . ?
O1 Zn1 N1 76.36(9) . . ?
O4 Zn1 N1 163.40(9) 1_655 . ?
O5 Zn2 O6 119.35(9) . 1_565 ?
O5 Zn2 O3 103.41(9) . 3_577 ?
O6 Zn2 O3 107.14(9) 1_565 3_577 ?
O5 Zn2 O1 120.22(9) . 3_677 ?
O6 Zn2 O1 103.23(9) 1_565 3_677 ?
O3 Zn2 O1 101.47(9) 3_577 3_677 ?
C6 N1 C2 117.7(3) . . ?
C6 N1 Zn1 129.1(2) . . ?
C2 N1 Zn1 113.0(2) . . ?
C1 O1 Zn2 113.76(18) . 3_677 ?
C1 O1 Zn1 118.99(19) . . ?
Zn2 O1 Zn1 127.23(11) 3_677 . ?
C7 O3 Zn2 130.1(2) . 3_577 ?
C7 O4 Zn1 139.4(2) . 1_455 ?
Zn2 O5 Zn1 122.79(11) . . ?
Zn2 O5 H5A 103.5 . . ?
Zn1 O5 H5A 106.8 . . ?
Zn2 O6 Zn1 123.97(10) 1_545 . ?
Zn2 O6 H6A 113.9 1_545 . ?
Zn1 O6 H6A 103.2 . . ?
O2 C1 O1 124.6(3) . . ?
O2 C1 C2 120.5(3) . . ?
O1 C1 C2 114.8(3) . . ?
N1 C2 C3 123.1(3) . . ?
N1 C2 C1 116.0(3) . . ?
C3 C2 C1 120.9(3) . . ?
C4 C3 C2 119.0(3) . . ?
C4 C3 H3 120.5 . . ?
C2 C3 H3 120.5 . . ?
C3 C4 C5 118.3(3) . . ?
C3 C4 C7 119.2(3) . . ?
C5 C4 C7 122.5(3) . . ?
C6 C5 C4 118.8(3) . . ?
C6 C5 H5 120.6 . . ?
C4 C5 H5 120.6 . . ?
N1 C6 C5 123.0(3) . . ?
N1 C6 H6 118.5 . . ?
C5 C6 H6 118.5 . . ?
O4 C7 O3 127.4(3) . . ?
O4 C7 C4 118.1(3) . . ?
O3 C7 C4 114.5(3) . . ?

loop_
_geom_bond_atom_site_label_1
_geom_bond_atom_site_label_2
_geom_bond_distance
_geom_bond_site_symmetry_2
_geom_bond_publ_flag
Zn1 O5 1.930(2) . ?
Zn1 O6 1.9516(19) . ?
Zn1 O1 2.078(2) . ?
Zn1 O4 2.160(2) 1_655 ?
Zn1 N1 2.191(3) . ?
Zn2 O5 1.902(2) . ?
Zn2 O6 1.928(2) 1_565 ?
Zn2 O3 1.975(2) 3_577 ?
Zn2 O1 2.009(2) 3_677 ?
N1 C6 1.340(4) . ?
N1 C2 1.343(4) . ?
O1 C1 1.303(4) . ?
O2 C1 1.222(4) . ?
O3 C7 1.262(4) . ?
O4 C7 1.242(4) . ?
O5 H5A 0.8549 . ?
O6 H6A 0.9265 . ?
C1 C2 1.505(4) . ?
C2 C3 1.384(4) . ?
C3 C4 1.392(4) . ?
C3 H3 0.9300 . ?
C4 C5 1.391(4) . ?
C4 C7 1.516(4) . ?
C5 C6 1.391(4) . ?
C5 H5 0.9300 . ?
C6 H6 0.9300 . ?

loop_
_geom_hbond_atom_site_label_D
_geom_hbond_atom_site_label_H
_geom_hbond_atom_site_label_A
_geom_hbond_distance_DH
_geom_hbond_distance_HA
_geom_hbond_distance_DA
_geom_hbond_angle_DHA
_geom_hbond_site_symmetry_A
O5 H5A O6 0.85 2.00 2.850(3) 174 2_656
O6 H6A O2 0.93 2.21 2.901(3) 131 4_575
